data_4031423
loop_
_publ_author_name
'Clegg, W.'

_publ_section_title
;
 Deviations from ideal trigonal-bipyramidal geometry in the (Hg
 Cl5)(3-)-anion. Crystal structure of two complex salts.
;
_journal_name_full
;
Journal of the Chemical Society. Dalton Transactions, Inorganic Chemistry 
(1972-)
;
_journal_page_first 593
_journal_page_last 595
_journal_volume 1982
_journal_year 1982
_chemical_formula_sum 'Cl5 Cr H18 Hg N6'
_chemical_name_systematic 'Cr (N H3)6 Hg Cl5'
_space_group_IT_number 167
_symmetry_space_group_name_Hall '-R 3 2"c'
_symmetry_space_group_name_H-M 'R -3 c :H'
_cell_angle_alpha 90
_cell_angle_beta 90
_cell_angle_gamma 120
_cell_formula_units_Z 6
_cell_length_a 7.521
_cell_length_b 7.521
_cell_length_c 46.111
_cell_volume 2258.845
_citation_journal_id_ASTM JCDTBI
_cod_data_source_file Clegg_JCDTBI_1982_945.cif
_cod_data_source_block H18Cl5Cr1Hg1N6
_cod_original_cell_volume 2258.844
_cod_original_formula_sum 'H18 Cl5 Cr1 Hg1 N6'
_cod_database_code 4031423

loop_
_symmetry_equiv_pos_as_xyz
x,y,z
-y,x-y,z
-x+y,-x,z
y,x,-z+1/2
-x,-x+y,-z+1/2
x-y,-y,-z+1/2
-x,-y,-z
y,-x+y,-z
x-y,x,-z
-y,-x,z-1/2
x,x-y,z-1/2
-x+y,y,z-1/2
x+2/3,y+1/3,z+1/3
-y+2/3,x-y+1/3,z+1/3
-x+y+2/3,-x+1/3,z+1/3
y+2/3,x+1/3,-z+5/6
-x+2/3,-x+y+1/3,-z+5/6
x-y+2/3,-y+1/3,-z+5/6
-x+2/3,-y+1/3,-z+1/3
y+2/3,-x+y+1/3,-z+1/3
x-y+2/3,x+1/3,-z+1/3
-y+2/3,-x+1/3,z-1/6
x+2/3,x-y+1/3,z-1/6
-x+y+2/3,y+1/3,z-1/6
x+1/3,y+2/3,z+2/3
-y+1/3,x-y+2/3,z+2/3
-x+y+1/3,-x+2/3,z+2/3
y+1/3,x+2/3,-z+7/6
-x+1/3,-x+y+2/3,-z+7/6
x-y+1/3,-y+2/3,-z+7/6
-x+1/3,-y+2/3,-z+2/3
y+1/3,-x+y+2/3,-z+2/3
x-y+1/3,x+2/3,-z+2/3
-y+1/3,-x+2/3,z+1/6
x+1/3,x-y+2/3,z+1/6
-x+y+1/3,y+2/3,z+1/6

loop_
_atom_site_label
_atom_site_type_symbol
_atom_site_fract_x
_atom_site_fract_y
_atom_site_fract_z
_atom_site_occupancy
_atom_site_U_iso_or_equiv
_atom_site_attached_hydrogens
Cl1 Cl-1 0 0 0.3158 1 0.0 0
N1 N-3 0.1849 -0.0658 0.0258 1 0.0 3
Cr1 Cr+3 0 0 0 1 0.0 0
Cl2 Cl-1 0.2756 -0.0766 0.253 0.5 0.0 0
Hg1 Hg+2 0 0 0.25 1 0.0 0
